data_4087363
loop_
_publ_author_name
'Navarro, Miquel'
'Vidal, Diego'
'Clavero, Pau'
'Grabulosa, Arnald'
'Muller, Guillermo'

_publ_section_title
;
 Mild Photochemical Tethering of [RuCl2(\h6-arene)P*] Complexes with
 P-Stereogenic 2-Biphenylylphosphines
;
_journal_issue 5
_journal_name_full Organometallics
_journal_page_first 973
_journal_paper_doi 10.1021/acs.organomet.5b00018
_journal_volume 34
_journal_year 2015
_chemical_absolute_configuration rm
_chemical_formula_moiety '4(C30 H29 Cl2 P Ru Si), CH2 Cl2'
_chemical_formula_sum 'C121 H118 Cl10 P4 Ru4 Si4'
_chemical_formula_weight 2567.17
_space_group_crystal_system orthorhombic
_space_group_IT_number 19
_space_group_name_Hall 'P 2ac 2ab'
_space_group_name_H-M_alt 'P 21 21 21'
_atom_sites_solution_hydrogens mixed
_audit_creation_method SHELXL-97
_cell_angle_alpha 90
_cell_angle_beta 90
_cell_angle_gamma 90
_cell_formula_units_Z 2
_cell_length_a 10.3559(13)
_cell_length_b 18.157(3)
_cell_length_c 30.970(5)
_cell_measurement_reflns_used 6534
_cell_measurement_temperature 301(2)
_cell_measurement_theta_max 19.80
_cell_measurement_theta_min 2.24
_cell_volume 5823.4(15)
_computing_cell_refinement 'Bruker SAINT'
_computing_data_collection 'Bruker APEX2'
_computing_data_reduction 'Bruker SAINT'
_computing_molecular_graphics 'Bruker SHELXTL'
_computing_publication_material 'Bruker SHELXTL'
_computing_structure_refinement 'SHELXL-97 (Sheldrick, 2008)'
_computing_structure_solution 'SHELXS-97 (Sheldrick, 2008)'
_diffrn_ambient_temperature 301(2)
_diffrn_measured_fraction_theta_full 0.998
_diffrn_measured_fraction_theta_max 0.998
_diffrn_measurement_device_type 'D8 Venture'
_diffrn_measurement_method '\f and \w scans'
_diffrn_radiation_type MoK\a
_diffrn_radiation_wavelength 0.71073
_diffrn_reflns_av_R_equivalents 0.0897
_diffrn_reflns_av_unetI/netI 0.0325
_diffrn_reflns_Laue_measured_fraction_full 0.998
_diffrn_reflns_Laue_measured_fraction_max 0.998
_diffrn_reflns_limit_h_max 11
_diffrn_reflns_limit_h_min -12
_diffrn_reflns_limit_k_max 21
_diffrn_reflns_limit_k_min -21
_diffrn_reflns_limit_l_max 36
_diffrn_reflns_limit_l_min -36
_diffrn_reflns_number 44900
_diffrn_reflns_point_group_measured_fraction_full 0.997
_diffrn_reflns_point_group_measured_fraction_max 0.997
_diffrn_reflns_theta_full 25.000
_diffrn_reflns_theta_max 25.014
_diffrn_reflns_theta_min 2.243
_diffrn_source microfocus
_exptl_absorpt_coefficient_mu 0.882
_exptl_absorpt_correction_T_max 0.7452
_exptl_absorpt_correction_T_min 0.6538
_exptl_absorpt_correction_type multi-scan
_exptl_absorpt_process_details sadabs
_exptl_crystal_density_diffrn 1.464
_exptl_crystal_description prism
_exptl_crystal_F_000 2612
_refine_diff_density_max 2.388
_refine_diff_density_min -2.046
_refine_diff_density_rms 0.126
_refine_ls_abs_structure_details
;
 Flack x determined using 2351 quotients [(I+)-(I-)]/[(I+)+(I-)]
 (Parsons and Flack (2004), Acta Cryst. A60, s61).
;
_refine_ls_abs_structure_Flack 0.00(2)
_refine_ls_extinction_method none
_refine_ls_goodness_of_fit_ref 1.009
_refine_ls_hydrogen_treatment mixed
_refine_ls_matrix_type full
_refine_ls_number_parameters 653
_refine_ls_number_reflns 10245
_refine_ls_number_restraints 8
_refine_ls_restrained_S_all 1.010
_refine_ls_R_factor_all 0.0969
_refine_ls_R_factor_gt 0.0616
_refine_ls_shift/su_max 0.000
_refine_ls_shift/su_mean 0.000
_refine_ls_structure_factor_coef Fsqd
_refine_ls_weighting_details
;
 w=1/[\s^2^(Fo^2^)+(0.0802P)^2^]
 where P=(Fo^2^+2Fc^2^)/3
;
_refine_ls_weighting_scheme calc
_refine_ls_wR_factor_gt 0.1435
_refine_ls_wR_factor_ref 0.1537
_reflns_Friedel_coverage 0.797
_reflns_Friedel_fraction_full 0.996
_reflns_Friedel_fraction_max 0.996
_reflns_number_gt 6900
_reflns_number_total 10245
_reflns_threshold_expression 'I > 2\s(I)'
_cod_data_source_file om5b00018_si_002.cif
_cod_data_source_block 5a
_cod_original_cell_volume 5823.5(15)
_cod_database_code 4087363
_shelx_space_group_comment
;
The symmetry employed for this shelxl refinement is uniquely defined
by the following loop, which should always be used as a source of
symmetry information in preference to the above space-group names.
They are only intended as comments.
;

loop_
_space_group_symop_operation_xyz
'x, y, z'
'-x+1/2, -y, z+1/2'
'-x, y+1/2, -z+1/2'
'x+1/2, -y+1/2, -z'

loop_
_atom_site_label
_atom_site_type_symbol
_atom_site_fract_x
_atom_site_fract_y
_atom_site_fract_z
_atom_site_U_iso_or_equiv
_atom_site_adp_type
_atom_site_occupancy
_atom_site_site_symmetry_order
_atom_site_calc_flag
_atom_site_refinement_flags_posn
_atom_site_refinement_flags_adp
_atom_site_refinement_flags_occupancy
Ru1B Ru 0.12574(9) 0.34821(6) 0.32079(3) 0.0318(3) Uani 1 1 d . U .
Cl1B Cl -0.0652(3) 0.3551(2) 0.36548(11) 0.0452(9) Uani 1 1 d . . .
Cl2B Cl 0.0450(3) 0.2344(2) 0.29134(13) 0.0481(9) Uani 1 1 d . U .
P1B P 0.0112(3) 0.42060(19) 0.27022(11) 0.0290(8) Uani 1 1 d . . .
Si1B Si 0.0706(4) 0.5584(2) 0.33176(13) 0.0435(11) Uani 1 1 d . . .
C1B C 0.3093(12) 0.3952(8) 0.2996(5) 0.047(4) Uani 1 1 d . . .
H1B H 0.3321 0.4186 0.2740 0.056 Uiso 1 1 calc R U .
C2B C 0.3235(13) 0.3196(8) 0.3025(6) 0.054(4) Uani 1 1 d . U .
H2B H 0.3485 0.2918 0.2787 0.065 Uiso 1 1 calc R U .
C3B C 0.2980(14) 0.2853(10) 0.3440(6) 0.062(5) Uani 1 1 d . U .
H3B H 0.3103 0.2348 0.3469 0.074 Uiso 1 1 calc R U .
C4B C 0.2563(13) 0.3252(8) 0.3788(5) 0.047(4) Uani 1 1 d . . .
H4B H 0.2430 0.3032 0.4056 0.057 Uiso 1 1 calc R U .
C5B C 0.2342(13) 0.4024(9) 0.3723(5) 0.049(4) Uani 1 1 d . . .
H5B H 0.1997 0.4296 0.3950 0.059 Uiso 1 1 calc R U .
C6B C 0.2610(12) 0.4384(8) 0.3342(5) 0.045(4) Uani 1 1 d . . .
C7B C 0.2450(13) 0.5192(9) 0.3282(6) 0.058(4) Uani 1 1 d . . .
H7BA H 0.2798 0.5321 0.3001 0.070 Uiso 1 1 calc R U .
H7BB H 0.2972 0.5441 0.3497 0.070 Uiso 1 1 calc R U .
C8B C 0.0043(17) 0.5553(10) 0.3904(6) 0.080(6) Uani 1 1 d . . .
H8D H 0.0731 0.5652 0.4103 0.120 Uiso 1 1 calc R U .
H8E H -0.0310 0.5074 0.3961 0.120 Uiso 1 1 calc R U .
H8F H -0.0621 0.5918 0.3937 0.120 Uiso 1 1 calc R U .
C9B C 0.0805(15) 0.6571(8) 0.3125(5) 0.064(5) Uani 1 1 d . . .
H9D H 0.1299 0.6592 0.2863 0.096 Uiso 1 1 calc R U .
H9E H 0.1215 0.6867 0.3342 0.096 Uiso 1 1 calc R U .
H9F H -0.0050 0.6755 0.3072 0.096 Uiso 1 1 calc R U .
C10B C -0.0450(10) 0.5035(7) 0.2962(4) 0.034(3) Uani 1 1 d . . .
H10A H -0.1189 0.4903 0.3139 0.041 Uiso 1 1 calc R U .
H10B H -0.0762 0.5363 0.2738 0.041 Uiso 1 1 calc R U .
C11B C -0.1338(11) 0.3846(6) 0.2442(4) 0.032(3) Uani 1 1 d . . .
C12B C -0.2142(12) 0.3362(8) 0.2663(5) 0.042(4) Uani 1 1 d . . .
H12B H -0.1919 0.3207 0.2940 0.051 Uiso 1 1 calc R U .
C13B C -0.3262(13) 0.3111(8) 0.2477(5) 0.052(4) Uani 1 1 d . . .
H13B H -0.3741 0.2754 0.2621 0.063 Uiso 1 1 calc R U .
C14B C -0.3706(14) 0.3365(7) 0.2085(5) 0.047(4) Uani 1 1 d . . .
H14B H -0.4494 0.3213 0.1973 0.056 Uiso 1 1 calc R U .
C15B C -0.2902(15) 0.3868(9) 0.1863(5) 0.059(5) Uani 1 1 d . . .
H15B H -0.3151 0.4043 0.1593 0.071 Uiso 1 1 calc R U .
C16B C -0.1731(12) 0.4107(8) 0.2046(4) 0.042(4) Uani 1 1 d . . .
H16B H -0.1219 0.4443 0.1898 0.051 Uiso 1 1 calc R U .
C17B C 0.1112(11) 0.4541(7) 0.2258(4) 0.031(3) Uani 1 1 d . . .
C18B C 0.1332(12) 0.5289(7) 0.2211(4) 0.034(3) Uani 1 1 d . . .
H18B H 0.0873 0.5616 0.2383 0.040 Uiso 1 1 calc R U .
C19B C 0.2235(12) 0.5572(7) 0.1909(4) 0.030(3) Uani 1 1 d . . .
C20B C 0.2477(12) 0.6328(8) 0.1888(4) 0.040(4) Uani 1 1 d . . .
H20B H 0.1990 0.6638 0.2063 0.048 Uiso 1 1 calc R U .
C21B C 0.3389(12) 0.6637(8) 0.1626(5) 0.046(4) Uani 1 1 d . . .
H21B H 0.3538 0.7142 0.1618 0.056 Uiso 1 1 calc R U .
C22B C 0.4089(13) 0.6135(9) 0.1367(5) 0.051(4) Uani 1 1 d . . .
H22B H 0.4718 0.6317 0.1181 0.061 Uiso 1 1 calc R U .
C23B C 0.3886(12) 0.5415(8) 0.1379(4) 0.044(4) Uani 1 1 d . . .
H23B H 0.4373 0.5110 0.1200 0.053 Uiso 1 1 calc R U .
C24B C 0.2957(11) 0.5099(7) 0.1652(4) 0.027(3) Uani 1 1 d . . .
C25B C 0.2693(11) 0.4309(7) 0.1670(4) 0.033(3) Uani 1 1 d . U .
C26B C 0.3316(13) 0.3826(9) 0.1384(4) 0.049(4) Uani 1 1 d . U .
H26B H 0.3884 0.4004 0.1177 0.059 Uiso 1 1 calc R U .
C27B C 0.3072(14) 0.3076(8) 0.1417(5) 0.049(4) Uani 1 1 d . . .
H27B H 0.3514 0.2755 0.1236 0.059 Uiso 1 1 calc R U .
C28B C 0.2211(13) 0.2796(8) 0.1703(5) 0.047(4) Uani 1 1 d . . .
H28B H 0.2042 0.2293 0.1710 0.057 Uiso 1 1 calc R U .
C29B C 0.1581(15) 0.3275(8) 0.1987(5) 0.050(4) Uani 1 1 d . . .
H29B H 0.1004 0.3087 0.2189 0.060 Uiso 1 1 calc R U .
C30B C 0.1807(11) 0.4034(7) 0.1971(4) 0.033(3) Uani 1 1 d . . .
Ru1A Ru 0.64331(9) 0.40275(5) 0.56022(3) 0.0306(3) Uani 1 1 d . U .
Cl1A Cl 0.7758(3) 0.4576(2) 0.61478(12) 0.0531(10) Uani 1 1 d . U .
Cl2A Cl 0.8158(3) 0.31406(19) 0.54917(12) 0.0414(9) Uani 1 1 d . . .
P1A P 0.7447(3) 0.47487(18) 0.50679(11) 0.0258(8) Uani 1 1 d . . .
Si1A Si 0.6217(3) 0.3637(2) 0.43771(13) 0.0422(9) Uani 1 1 d . . .
C1A C 0.5032(13) 0.3175(9) 0.5410(6) 0.051(4) Uani 1 1 d . . .
H1A H 0.5209 0.2748 0.5256 0.061 Uiso 1 1 calc R U .
C2A C 0.5067(13) 0.3171(10) 0.5864(5) 0.053(4) Uani 1 1 d . . .
H2A H 0.5207 0.2733 0.6013 0.064 Uiso 1 1 calc R U .
C3A C 0.4896(14) 0.3810(9) 0.6082(5) 0.052(4) Uani 1 1 d . . .
H3A H 0.4953 0.3806 0.6382 0.062 Uiso 1 1 calc R U .
C4A C 0.4645(11) 0.4454(9) 0.5880(4) 0.040(4) Uani 1 1 d . . .
H4A H 0.4549 0.4883 0.6041 0.049 Uiso 1 1 calc R U .
C5A C 0.4533(12) 0.4479(9) 0.5439(5) 0.047(4) Uani 1 1 d . . .
H5A H 0.4330 0.4922 0.5304 0.057 Uiso 1 1 calc R U .
C6A C 0.4722(12) 0.3839(8) 0.5190(5) 0.042(4) Uani 1 1 d . . .
C7A C 0.4698(11) 0.3845(8) 0.4690(4) 0.040(4) Uani 1 1 d . . .
H7AA H 0.4401 0.4328 0.4600 0.048 Uiso 1 1 calc R U .
H7AB H 0.4047 0.3494 0.4598 0.048 Uiso 1 1 calc R U .
C8A C 0.5938(13) 0.3934(10) 0.3792(4) 0.063(5) Uani 1 1 d . . .
H8A H 0.6753 0.3966 0.3645 0.094 Uiso 1 1 calc R U .
H8B H 0.5521 0.4406 0.3787 0.094 Uiso 1 1 calc R U .
H8C H 0.5401 0.3578 0.3649 0.094 Uiso 1 1 calc R U .
C9A C 0.6656(14) 0.2657(8) 0.4433(5) 0.062(5) Uani 1 1 d . . .
H9A H 0.6746 0.2537 0.4733 0.093 Uiso 1 1 calc R U .
H9B H 0.7458 0.2567 0.4287 0.093 Uiso 1 1 calc R U .
H9C H 0.5991 0.2357 0.4307 0.093 Uiso 1 1 calc R U .
C10A C 0.7684(11) 0.4178(7) 0.4596(4) 0.035(3) Uani 1 1 d . . .
H10C H 0.8360 0.3826 0.4662 0.042 Uiso 1 1 calc R U .
H10D H 0.8003 0.4490 0.4366 0.042 Uiso 1 1 calc R U .
C11A C 0.9077(10) 0.5110(7) 0.5152(4) 0.029(3) Uani 1 1 d . U .
C12A C 1.0034(15) 0.4658(10) 0.5217(6) 0.068(5) Uani 1 1 d . U .
H12A H 0.9847 0.4162 0.5255 0.081 Uiso 1 1 calc R U .
C13A C 1.1369(15) 0.4884(9) 0.5233(6) 0.078(6) Uani 1 1 d . U .
H13A H 1.2019 0.4534 0.5262 0.094 Uiso 1 1 calc R U .
C14A C 1.1673(14) 0.5615(9) 0.5206(5) 0.055(4) Uani 1 1 d . U .
H14A H 1.2515 0.5789 0.5230 0.067 Uiso 1 1 calc R U .
C15A C 1.0610(16) 0.6086(10) 0.5139(6) 0.079(6) Uani 1 1 d . . .
H15A H 1.0770 0.6588 0.5113 0.095 Uiso 1 1 calc R U .
C16A C 0.9373(13) 0.5854(8) 0.5111(5) 0.055(4) Uani 1 1 d . . .
H16A H 0.8716 0.6194 0.5064 0.066 Uiso 1 1 calc R U .
C17A C 0.6510(12) 0.5539(7) 0.4868(4) 0.034(3) Uani 1 1 d . . .
C18A C 0.6264(12) 0.5617(6) 0.4452(4) 0.032(3) Uani 1 1 d . . .
H18A H 0.6648 0.5293 0.4258 0.038 Uiso 1 1 calc R U .
C19A C 0.5408(12) 0.6192(8) 0.4285(4) 0.039(3) Uani 1 1 d . U .
C20A C 0.5168(15) 0.6223(9) 0.3824(5) 0.059(5) Uani 1 1 d . . .
H20A H 0.5553 0.5875 0.3645 0.071 Uiso 1 1 calc R U .
C21A C 0.4380(18) 0.6757(10) 0.3643(6) 0.076(6) Uani 1 1 d . . .
H21A H 0.4305 0.6829 0.3346 0.091 Uiso 1 1 calc R U .
C22A C 0.3704(19) 0.7180(9) 0.3950(7) 0.075(5) Uani 1 1 d . U .
H22A H 0.3069 0.7498 0.3848 0.090 Uiso 1 1 calc R U .
C23A C 0.3901(14) 0.7162(8) 0.4372(6) 0.062(4) Uani 1 1 d . U .
H23A H 0.3443 0.7487 0.4546 0.075 Uiso 1 1 calc R U .
C24A C 0.4791(12) 0.6663(8) 0.4572(5) 0.047(4) Uani 1 1 d . U .
C25A C 0.5103(11) 0.6645(7) 0.5026(5) 0.033(3) Uani 1 1 d . . .
C26A C 0.4574(15) 0.7104(9) 0.5326(6) 0.054(4) Uani 1 1 d . . .
H26A H 0.3990 0.7450 0.5223 0.065 Uiso 1 1 calc R U .
C27A C 0.4783(16) 0.7115(10) 0.5734(7) 0.072(5) Uani 1 1 d . . .
H27A H 0.4378 0.7453 0.5915 0.087 Uiso 1 1 calc R U .
C28A C 0.5681(17) 0.6577(12) 0.5897(6) 0.068(5) Uani 1 1 d . . .
H28A H 0.604(16) 0.662(10) 0.614(5) 0.082 Uiso 1 1 d . U .
C29A C 0.6260(14) 0.6100(7) 0.5614(4) 0.044(3) Uani 1 1 d . . .
H29A H 0.6880 0.5774 0.5716 0.053 Uiso 1 1 calc R U .
C30A C 0.5951(10) 0.6093(7) 0.5187(4) 0.032(3) Uani 1 1 d . . .
Cl1W Cl 0.6429(10) 0.6453(5) 0.2521(3) 0.0778(19) Uani 0.5 1 d . . P
C1W C 0.588(3) 0.5647(18) 0.2380(11) 0.0778(19) Uani 0.5 1 d . . P
H1WA H 0.6436 0.5446 0.2158 0.093 Uiso 0.5 1 calc R U P
H1WB H 0.5028 0.5712 0.2254 0.093 Uiso 0.5 1 calc R U P
Cl2W Cl 0.5767(9) 0.5046(5) 0.2774(3) 0.0778(19) Uani 0.5 1 d . . P

loop_
_atom_site_aniso_label
_atom_site_aniso_U_11
_atom_site_aniso_U_22
_atom_site_aniso_U_33
_atom_site_aniso_U_23
_atom_site_aniso_U_13
_atom_site_aniso_U_12
Ru1B 0.0281(5) 0.0344(6) 0.0328(6) 0.0037(5) -0.0024(5) -0.0020(5)
Cl1B 0.0389(18) 0.054(2) 0.042(2) 0.0046(19) 0.0041(16) -0.0008(17)
Cl2B 0.048(2) 0.0434(19) 0.053(3) -0.0025(17) -0.0066(18) -0.0083(16)
P1B 0.0253(16) 0.032(2) 0.030(2) -0.0012(16) 0.0005(14) -0.0017(14)
Si1B 0.047(2) 0.042(3) 0.042(3) -0.002(2) -0.0016(19) 0.0000(19)
C1B 0.040(8) 0.046(10) 0.054(10) 0.000(9) -0.009(7) 0.003(7)
C2B 0.053(9) 0.041(10) 0.069(10) -0.005(8) 0.016(8) 0.003(7)
C3B 0.051(9) 0.071(13) 0.063(11) 0.005(9) -0.001(9) 0.009(9)
C4B 0.042(8) 0.052(11) 0.048(11) 0.011(8) -0.013(7) -0.020(7)
C5B 0.046(8) 0.060(11) 0.041(10) 0.004(9) -0.011(7) 0.008(8)
C6B 0.031(8) 0.049(10) 0.056(11) 0.003(9) -0.010(7) -0.007(7)
C7B 0.044(8) 0.065(12) 0.067(12) -0.004(10) -0.005(8) -0.006(8)
C8B 0.077(12) 0.089(14) 0.073(13) -0.021(12) 0.017(10) 0.003(11)
C9B 0.073(11) 0.049(10) 0.069(12) -0.004(9) -0.008(9) -0.008(9)
C10B 0.018(6) 0.045(9) 0.039(8) 0.006(7) -0.007(6) 0.005(6)
C11B 0.023(6) 0.032(7) 0.041(8) 0.006(6) -0.008(6) -0.002(6)
C12B 0.040(8) 0.043(9) 0.043(10) 0.004(7) -0.004(7) 0.007(7)
C13B 0.052(10) 0.034(9) 0.070(12) 0.008(8) -0.010(8) -0.018(7)
C14B 0.049(8) 0.043(9) 0.048(10) -0.007(7) -0.010(8) -0.008(8)
C15B 0.075(11) 0.067(12) 0.035(10) -0.009(9) -0.010(8) 0.002(9)
C16B 0.040(8) 0.053(9) 0.034(9) 0.005(8) 0.002(6) 0.008(7)
C17B 0.030(7) 0.029(8) 0.034(8) 0.005(6) -0.005(6) 0.001(6)
C18B 0.032(6) 0.035(8) 0.034(8) 0.004(6) -0.002(6) 0.002(7)
C19B 0.038(7) 0.028(8) 0.024(8) 0.003(6) 0.003(6) 0.004(6)
C20B 0.038(7) 0.048(10) 0.035(9) 0.000(7) -0.004(6) 0.007(7)
C21B 0.039(8) 0.049(9) 0.050(10) 0.005(8) 0.008(7) 0.012(7)
C22B 0.040(8) 0.063(12) 0.050(10) 0.011(9) 0.003(7) -0.005(7)
C23B 0.035(8) 0.053(10) 0.044(9) -0.001(8) 0.012(7) 0.001(7)
C24B 0.030(7) 0.036(8) 0.017(7) 0.010(6) -0.006(5) 0.005(6)
C25B 0.031(7) 0.039(8) 0.027(8) 0.007(5) 0.001(5) -0.001(5)
C26B 0.050(9) 0.064(11) 0.035(9) 0.003(7) 0.019(6) 0.003(7)
C27B 0.061(10) 0.037(10) 0.049(10) -0.016(8) 0.012(8) 0.001(8)
C28B 0.050(9) 0.037(9) 0.054(11) 0.003(8) -0.004(8) -0.001(7)
C29B 0.068(11) 0.040(9) 0.041(9) 0.004(7) -0.001(8) -0.006(8)
C30B 0.029(6) 0.032(8) 0.039(8) 0.009(7) 0.004(6) 0.002(6)
Ru1A 0.0257(5) 0.0339(6) 0.0323(6) 0.0030(5) 0.0024(5) 0.0017(5)
Cl1A 0.050(2) 0.064(3) 0.045(2) -0.0048(19) -0.0120(16) 0.0027(18)
Cl2A 0.0349(17) 0.041(2) 0.049(2) 0.0040(18) 0.0030(15) 0.0038(14)
P1A 0.0238(16) 0.026(2) 0.028(2) 0.0000(16) -0.0006(14) 0.0021(14)
Si1A 0.033(2) 0.048(2) 0.046(2) -0.008(2) -0.003(2) -0.0041(18)
C1A 0.042(8) 0.044(10) 0.067(13) 0.007(9) 0.004(8) -0.002(7)
C2A 0.039(8) 0.072(13) 0.049(12) 0.008(10) 0.004(8) -0.010(8)
C3A 0.059(10) 0.061(12) 0.035(9) 0.011(9) 0.013(8) 0.004(8)
C4A 0.025(7) 0.065(11) 0.031(9) 0.004(8) 0.010(6) 0.016(7)
C5A 0.024(7) 0.051(10) 0.066(12) 0.001(9) -0.003(7) 0.001(6)
C6A 0.034(8) 0.045(10) 0.046(10) -0.004(8) 0.000(7) -0.006(7)
C7A 0.033(8) 0.033(9) 0.053(10) -0.003(7) -0.002(6) -0.005(6)
C8A 0.037(8) 0.101(14) 0.050(11) -0.004(10) -0.002(7) 0.001(9)
C9A 0.050(9) 0.068(11) 0.070(12) -0.019(10) -0.015(9) 0.003(8)
C10A 0.032(7) 0.039(9) 0.034(8) 0.005(7) -0.004(6) -0.004(6)
C11A 0.027(6) 0.036(8) 0.023(7) -0.005(6) -0.004(5) -0.006(5)
C12A 0.055(10) 0.060(11) 0.089(14) 0.002(10) -0.015(10) 0.018(7)
C13A 0.039(9) 0.062(8) 0.135(17) 0.011(11) -0.023(11) -0.004(9)
C14A 0.042(9) 0.061(8) 0.063(11) 0.000(9) -0.005(8) -0.006(8)
C15A 0.057(11) 0.057(12) 0.123(17) 0.000(12) 0.017(11) 0.006(9)
C16A 0.041(9) 0.039(10) 0.085(13) -0.005(9) -0.008(8) 0.000(7)
C17A 0.029(7) 0.044(8) 0.030(8) 0.000(7) -0.013(6) 0.005(6)
C18A 0.035(7) 0.024(6) 0.036(8) 0.000(6) -0.004(7) 0.006(6)
C19A 0.034(7) 0.047(9) 0.037(9) 0.008(6) -0.006(6) -0.007(6)
C20A 0.071(11) 0.054(11) 0.053(11) 0.008(9) 0.001(9) -0.008(9)
C21A 0.098(14) 0.055(12) 0.076(14) 0.020(11) -0.037(12) 0.000(11)
C22A 0.082(12) 0.054(11) 0.089(10) 0.017(11) -0.031(13) 0.016(11)
C23A 0.058(10) 0.047(9) 0.082(9) 0.011(10) -0.008(10) 0.004(8)
C24A 0.031(7) 0.041(9) 0.071(12) -0.003(7) -0.012(7) 0.003(6)
C25A 0.029(7) 0.027(8) 0.042(9) 0.003(7) 0.003(6) -0.002(6)
C26A 0.061(10) 0.041(10) 0.060(13) 0.002(9) -0.005(9) 0.001(8)
C27A 0.063(12) 0.071(13) 0.083(16) -0.003(11) 0.007(10) 0.020(10)
C28A 0.057(11) 0.078(14) 0.070(14) -0.012(12) 0.002(10) 0.007(10)
C29A 0.052(8) 0.042(8) 0.038(9) -0.001(7) 0.003(8) -0.005(7)
C30A 0.026(7) 0.036(8) 0.034(9) -0.003(7) 0.003(6) 0.002(6)
Cl1W 0.092(4) 0.061(4) 0.080(5) 0.010(3) -0.006(4) -0.011(4)
C1W 0.092(4) 0.061(4) 0.080(5) 0.010(3) -0.006(4) -0.011(4)
Cl2W 0.092(4) 0.061(4) 0.080(5) 0.010(3) -0.006(4) -0.011(4)

loop_
_atom_type_symbol
_atom_type_description
_atom_type_scat_dispersion_real
_atom_type_scat_dispersion_imag
_atom_type_scat_source
C C 0.0033 0.0016 'International Tables Vol C Tables 4.2.6.8 and 6.1.1.4'
H H 0.0000 0.0000 'International Tables Vol C Tables 4.2.6.8 and 6.1.1.4'
Si Si 0.0817 0.0704 'International Tables Vol C Tables 4.2.6.8 and 6.1.1.4'
P P 0.1023 0.0942 'International Tables Vol C Tables 4.2.6.8 and 6.1.1.4'
Cl Cl 0.1484 0.1585 'International Tables Vol C Tables 4.2.6.8 and 6.1.1.4'
Ru Ru -1.2594 0.8363 'International Tables Vol C Tables 4.2.6.8 and 6.1.1.4'

loop_
_geom_angle_atom_site_label_1
_geom_angle_atom_site_label_2
_geom_angle_atom_site_label_3
_geom_angle
C5B Ru1B C1B 66.1(5)
C5B Ru1B C2B 79.3(6)
C1B Ru1B C2B 36.9(5)
C5B Ru1B C6B 36.6(5)
C1B Ru1B C6B 37.8(5)
C2B Ru1B C6B 68.2(6)
C5B Ru1B C3B 65.5(6)
C1B Ru1B C3B 66.5(6)
C2B Ru1B C3B 38.3(6)
C6B Ru1B C3B 79.1(6)
C5B Ru1B C4B 37.3(5)
C1B Ru1B C4B 78.0(5)
C2B Ru1B C4B 66.8(6)
C6B Ru1B C4B 67.0(5)
C3B Ru1B C4B 35.2(5)
C5B Ru1B P1B 119.4(4)
C1B Ru1B P1B 91.2(4)
C2B Ru1B P1B 115.5(4)
C6B Ru1B P1B 91.8(4)
C3B Ru1B P1B 153.7(4)
C4B Ru1B P1B 156.7(4)
C5B Ru1B Cl2B 147.3(4)
C1B Ru1B Cl2B 121.6(4)
C2B Ru1B Cl2B 91.4(4)
C6B Ru1B Cl2B 159.0(4)
C3B Ru1B Cl2B 87.7(5)
C4B Ru1B Cl2B 110.3(4)
P1B Ru1B Cl2B 92.98(13)
C5B Ru1B Cl1B 88.8(4)
C1B Ru1B Cl1B 149.7(4)
C2B Ru1B Cl1B 157.9(4)
C6B Ru1B Cl1B 112.0(4)
C3B Ru1B Cl1B 119.7(4)
C4B Ru1B Cl1B 92.5(4)
P1B Ru1B Cl1B 86.58(12)
Cl2B Ru1B Cl1B 88.70(13)
C10B P1B C17B 104.0(6)
C10B P1B C11B 103.3(5)
C17B P1B C11B 104.7(6)
C10B P1B Ru1B 109.3(4)
C17B P1B Ru1B 113.6(4)
C11B P1B Ru1B 120.4(4)
C9B Si1B C10B 110.3(7)
C9B Si1B C8B 110.0(8)
C10B Si1B C8B 107.6(7)
C9B Si1B C7B 106.1(7)
C10B Si1B C7B 111.0(6)
C8B Si1B C7B 111.8(8)
C2B C1B C6B 122.5(15)
C2B C1B Ru1B 71.7(9)
C6B C1B Ru1B 71.5(8)
C2B C1B H1B 118.8
C6B C1B H1B 118.8
Ru1B C1B H1B 131.0
C1B C2B C3B 117.7(15)
C1B C2B Ru1B 71.4(9)
C3B C2B Ru1B 72.7(9)
C1B C2B H2B 121.2
C3B C2B H2B 121.2
Ru1B C2B H2B 126.5
C4B C3B C2B 121.8(16)
C4B C3B Ru1B 74.4(9)
C2B C3B Ru1B 69.0(9)
C4B C3B H3B 119.1
C2B C3B H3B 119.1
Ru1B C3B H3B 130.1
C3B C4B C5B 117.1(15)
C3B C4B Ru1B 70.4(9)
C5B C4B Ru1B 67.4(8)
C3B C4B H4B 121.4
C5B C4B H4B 121.4
Ru1B C4B H4B 133.7
C6B C5B C4B 123.6(15)
C6B C5B Ru1B 72.2(8)
C4B C5B Ru1B 75.3(9)
C6B C5B H5B 118.2
C4B C5B H5B 118.2
Ru1B C5B H5B 126.4
C5B C6B C1B 117.0(14)
C5B C6B C7B 123.7(15)
C1B C6B C7B 119.3(14)
C5B C6B Ru1B 71.2(9)
C1B C6B Ru1B 70.6(8)
C7B C6B Ru1B 129.8(10)
C6B C7B Si1B 117.2(10)
C6B C7B H7BA 108.0
Si1B C7B H7BA 108.0
C6B C7B H7BB 108.0
Si1B C7B H7BB 108.0
H7BA C7B H7BB 107.2
Si1B C8B H8D 109.5
Si1B C8B H8E 109.5
H8D C8B H8E 109.5
Si1B C8B H8F 109.5
H8D C8B H8F 109.5
H8E C8B H8F 109.5
Si1B C9B H9D 109.5
Si1B C9B H9E 109.5
H9D C9B H9E 109.5
Si1B C9B H9F 109.5
H9D C9B H9F 109.5
H9E C9B H9F 109.5
P1B C10B Si1B 119.4(6)
P1B C10B H10A 107.5
Si1B C10B H10A 107.5
P1B C10B H10B 107.5
Si1B C10B H10B 107.5
H10A C10B H10B 107.0
C16B C11B C12B 118.6(12)
C16B C11B P1B 120.9(10)
C12B C11B P1B 120.1(10)
C13B C12B C11B 120.6(13)
C13B C12B H12B 119.7
C11B C12B H12B 119.7
C12B C13B C14B 122.7(14)
C12B C13B H13B 118.6
C14B C13B H13B 118.6
C13B C14B C15B 116.7(13)
C13B C14B H14B 121.6
C15B C14B H14B 121.6
C16B C15B C14B 120.7(14)
C16B C15B H15B 119.6
C14B C15B H15B 119.6
C11B C16B C15B 120.5(14)
C11B C16B H16B 119.8
C15B C16B H16B 119.8
C18B C17B C30B 118.0(11)
C18B C17B P1B 120.0(10)
C30B C17B P1B 121.7(9)
C17B C18B C19B 122.3(12)
C17B C18B H18B 118.9
C19B C18B H18B 118.9
C24B C19B C20B 118.9(12)
C24B C19B C18B 120.5(12)
C20B C19B C18B 120.4(12)
C21B C20B C19B 123.8(13)
C21B C20B H20B 118.1
C19B C20B H20B 118.1
C20B C21B C22B 115.2(14)
C20B C21B H21B 122.4
C22B C21B H21B 122.4
C23B C22B C21B 122.7(14)
C23B C22B H22B 118.7
C21B C22B H22B 118.7
C22B C23B C24B 122.0(14)
C22B C23B H23B 119.0
C24B C23B H23B 119.0
C19B C24B C23B 117.5(12)
C19B C24B C25B 118.9(11)
C23B C24B C25B 123.6(12)
C30B C25B C26B 119.9(12)
C30B C25B C24B 119.8(12)
C26B C25B C24B 120.3(12)
C27B C26B C25B 118.9(13)
C27B C26B H26B 120.5
C25B C26B H26B 120.5
C28B C27B C26B 122.4(14)
C28B C27B H27B 118.8
C26B C27B H27B 118.8
C27B C28B C29B 119.0(14)
C27B C28B H28B 120.5
C29B C28B H28B 120.5
C30B C29B C28B 120.9(14)
C30B C29B H29B 119.6
C28B C29B H29B 119.6
C29B C30B C25B 118.9(13)
C29B C30B C17B 121.0(12)
C25B C30B C17B 120.1(12)
C4A Ru1A C5A 36.5(5)
C4A Ru1A C1A 78.3(6)
C5A Ru1A C1A 67.0(6)
C4A Ru1A C6A 66.6(5)
C5A Ru1A C6A 37.4(5)
C1A Ru1A C6A 37.6(5)
C4A Ru1A C3A 35.8(5)
C5A Ru1A C3A 64.9(6)
C1A Ru1A C3A 65.3(6)
C6A Ru1A C3A 77.5(6)
C4A Ru1A C2A 64.6(6)
C5A Ru1A C2A 77.1(6)
C1A Ru1A C2A 36.8(5)
C6A Ru1A C2A 66.3(5)
C3A Ru1A C2A 35.3(5)
C4A Ru1A P1A 117.2(4)
C5A Ru1A P1A 91.7(4)
C1A Ru1A P1A 119.6(4)
C6A Ru1A P1A 92.2(4)
C3A Ru1A P1A 153.0(4)
C2A Ru1A P1A 156.3(4)
C4A Ru1A Cl1A 93.5(4)
C5A Ru1A Cl1A 121.4(4)
C1A Ru1A Cl1A 149.3(4)
C6A Ru1A Cl1A 158.7(4)
C3A Ru1A Cl1A 90.7(5)
C2A Ru1A Cl1A 113.1(4)
P1A Ru1A Cl1A 90.52(13)
C4A Ru1A Cl2A 156.1(4)
C5A Ru1A Cl2A 151.2(4)
C1A Ru1A Cl2A 88.9(4)
C6A Ru1A Cl2A 113.9(4)
C3A Ru1A Cl2A 120.3(4)
C2A Ru1A Cl2A 93.1(4)
P1A Ru1A Cl2A 86.66(12)
Cl1A Ru1A Cl2A 87.35(13)
C10A P1A C11A 101.2(5)
C10A P1A C17A 104.4(6)
C11A P1A C17A 104.8(6)
C10A P1A Ru1A 108.0(4)
C11A P1A Ru1A 120.7(4)
C17A P1A Ru1A 115.8(4)
C9A Si1A C7A 110.5(7)
C9A Si1A C8A 113.4(8)
C7A Si1A C8A 107.7(6)
C9A Si1A C10A 105.3(6)
C7A Si1A C10A 111.9(6)
C8A Si1A C10A 108.0(6)
C2A C1A C6A 119.3(16)
C2A C1A Ru1A 73.6(10)
C6A C1A Ru1A 71.5(8)
C2A C1A H1A 120.3
C6A C1A H1A 120.3
Ru1A C1A H1A 126.5
C3A C2A C1A 119.3(17)
C3A C2A Ru1A 70.7(9)
C1A C2A Ru1A 69.7(9)
C3A C2A H2A 120.3
C1A C2A H2A 120.3
Ru1A C2A H2A 132.1
C4A C3A C2A 122.4(16)
C4A C3A Ru1A 70.9(8)
C2A C3A Ru1A 74.0(9)
C4A C3A H3A 118.8
C2A C3A H3A 118.8
Ru1A C3A H3A 128.7
C3A C4A C5A 120.4(16)
C3A C4A Ru1A 73.3(8)
C5A C4A Ru1A 72.1(8)
C3A C4A H4A 119.8
C5A C4A H4A 119.8
Ru1A C4A H4A 126.8
C4A C5A C6A 120.4(15)
C4A C5A Ru1A 71.5(8)
C6A C5A Ru1A 72.1(8)
C4A C5A H5A 119.8
C6A C5A H5A 119.8
Ru1A C5A H5A 129.0
C5A C6A C1A 118.0(14)
C5A C6A C7A 122.6(14)
C1A C6A C7A 119.3(14)
C5A C6A Ru1A 70.6(8)
C1A C6A Ru1A 71.0(8)
C7A C6A Ru1A 126.1(8)
C6A C7A Si1A 119.9(9)
C6A C7A H7AA 107.4
Si1A C7A H7AA 107.4
C6A C7A H7AB 107.4
Si1A C7A H7AB 107.4
H7AA C7A H7AB 106.9
Si1A C8A H8A 109.5
Si1A C8A H8B 109.5
H8A C8A H8B 109.5
Si1A C8A H8C 109.5
H8A C8A H8C 109.5
H8B C8A H8C 109.5
Si1A C9A H9A 109.5
Si1A C9A H9B 109.5
H9A C9A H9B 109.5
Si1A C9A H9C 109.5
H9A C9A H9C 109.5
H9B C9A H9C 109.5
P1A C10A Si1A 117.9(6)
P1A C10A H10C 107.8
Si1A C10A H10C 107.8
P1A C10A H10D 107.8
Si1A C10A H10D 107.8
H10C C10A H10D 107.2
C12A C11A C16A 117.2(13)
C12A C11A P1A 120.0(11)
C16A C11A P1A 122.5(10)
C11A C12A C13A 123.8(16)
C11A C12A H12A 118.1
C13A C12A H12A 118.1
C14A C13A C12A 119.6(16)
C14A C13A H13A 120.2
C12A C13A H13A 120.2
C13A C14A C15A 114.7(14)
C13A C14A H14A 122.6
C15A C14A H14A 122.6
C16A C15A C14A 124.2(16)
C16A C15A H15A 117.9
C14A C15A H15A 117.9
C15A C16A C11A 120.3(14)
C15A C16A H16A 119.9
C11A C16A H16A 119.9
C18A C17A C30A 119.2(11)
C18A C17A P1A 120.8(10)
C30A C17A P1A 119.9(9)
C17A C18A C19A 122.5(12)
C17A C18A H18A 118.7
C19A C18A H18A 118.7
C24A C19A C20A 121.8(13)
C24A C19A C18A 119.5(12)
C20A C19A C18A 118.6(13)
C21A C20A C19A 121.8(16)
C21A C20A H20A 119.1
C19A C20A H20A 119.1
C20A C21A C22A 113.6(17)
C20A C21A H21A 123.2
C22A C21A H21A 123.2
C23A C22A C21A 125.2(17)
C23A C22A H22A 117.4
C21A C22A H22A 117.4
C22A C23A C24A 122.9(17)
C22A C23A H23A 118.6
C24A C23A H23A 118.6
C19A C24A C23A 114.1(15)
C19A C24A C25A 120.4(12)
C23A C24A C25A 125.4(14)
C26A C25A C30A 115.9(13)
C26A C25A C24A 124.2(13)
C30A C25A C24A 119.8(12)
C27A C26A C25A 128.0(17)
C27A C26A H26A 116.0
C25A C26A H26A 116.0
C26A C27A C28A 116.3(18)
C26A C27A H27A 121.9
C28A C27A H27A 121.9
C29A C28A C27A 119.2(17)
C29A C28A H28A 116(10)
C27A C28A H28A 122(10)
C30A C29A C28A 121.6(15)
C30A C29A H29A 119.2
C28A C29A H29A 119.2
C29A C30A C25A 118.7(12)
C29A C30A C17A 123.1(12)
C25A C30A C17A 118.2(11)
Cl1W C1W Cl2W 115(2)
Cl1W C1W H1WA 108.5
Cl2W C1W H1WA 108.5
Cl1W C1W H1WB 108.5
Cl2W C1W H1WB 108.5
H1WA C1W H1WB 107.5

loop_
_geom_bond_atom_site_label_1
_geom_bond_atom_site_label_2
_geom_bond_distance
Ru1B C5B 2.184(15)
Ru1B C1B 2.184(14)
Ru1B C2B 2.187(14)
Ru1B C6B 2.196(14)
Ru1B C3B 2.237(16)
Ru1B C4B 2.288(14)
Ru1B P1B 2.364(3)
Ru1B Cl2B 2.408(4)
Ru1B Cl1B 2.417(3)
P1B C10B 1.804(13)
P1B C17B 1.825(12)
P1B C11B 1.826(12)
Si1B C9B 1.891(15)
Si1B C10B 1.907(13)
Si1B C8B 1.942(17)
Si1B C7B 1.944(14)
C1B C2B 1.38(2)
C1B C6B 1.42(2)
C1B H1B 0.9300
C2B C3B 1.45(2)
C2B H2B 0.9300
C3B C4B 1.37(2)
C3B H3B 0.9300
C4B C5B 1.43(2)
C4B H4B 0.9300
C5B C6B 1.38(2)
C5B H5B 0.9300
C6B C7B 1.49(2)
C7B H7BA 0.9700
C7B H7BB 0.9700
C8B H8D 0.9600
C8B H8E 0.9600
C8B H8F 0.9600
C9B H9D 0.9600
C9B H9E 0.9600
C9B H9F 0.9600
C10B H10A 0.9700
C10B H10B 0.9700
C11B C16B 1.378(17)
C11B C12B 1.391(17)
C12B C13B 1.373(18)
C12B H12B 0.9300
C13B C14B 1.376(19)
C13B H13B 0.9300
C14B C15B 1.41(2)
C14B H14B 0.9300
C15B C16B 1.406(19)
C15B H15B 0.9300
C16B H16B 0.9300
C17B C18B 1.385(17)
C17B C30B 1.467(17)
C18B C19B 1.419(17)
C18B H18B 0.9300
C19B C24B 1.390(17)
C19B C20B 1.396(18)
C20B C21B 1.366(18)
C20B H20B 0.9300
C21B C22B 1.415(19)
C21B H21B 0.9300
C22B C23B 1.32(2)
C22B H22B 0.9300
C23B C24B 1.404(16)
C23B H23B 0.9300
C24B C25B 1.461(18)
C25B C30B 1.402(17)
C25B C26B 1.403(18)
C26B C27B 1.388(19)
C26B H26B 0.9300
C27B C28B 1.355(19)
C27B H27B 0.9300
C28B C29B 1.40(2)
C28B H28B 0.9300
C29B C30B 1.399(18)
C29B H29B 0.9300
Ru1A C4A 2.183(12)
Ru1A C5A 2.191(13)
Ru1A C1A 2.204(15)
Ru1A C6A 2.210(13)
Ru1A C3A 2.213(15)
Ru1A C2A 2.254(15)
Ru1A P1A 2.357(3)
Ru1A Cl1A 2.394(4)
Ru1A Cl2A 2.429(3)
P1A C10A 1.807(13)
P1A C11A 1.830(11)
P1A C17A 1.839(13)
Si1A C9A 1.844(15)
Si1A C7A 1.885(13)
Si1A C8A 1.913(15)
Si1A C10A 1.932(12)
C1A C2A 1.41(2)
C1A C6A 1.42(2)
C1A H1A 0.9300
C2A C3A 1.35(2)
C2A H2A 0.9300
C3A C4A 1.352(19)
C3A H3A 0.9300
C4A C5A 1.370(18)
C4A H4A 0.9300
C5A C6A 1.410(19)
C5A H5A 0.9300
C6A C7A 1.551(19)
C7A H7AA 0.9700
C7A H7AB 0.9700
C8A H8A 0.9600
C8A H8B 0.9600
C8A H8C 0.9600
C9A H9A 0.9600
C9A H9B 0.9600
C9A H9C 0.9600
C10A H10C 0.9700
C10A H10D 0.9700
C11A C12A 1.302(18)
C11A C16A 1.392(18)
C12A C13A 1.44(2)
C12A H12A 0.9300
C13A C14A 1.37(2)
C13A H13A 0.9300
C14A C15A 1.41(2)
C14A H14A 0.9300
C15A C16A 1.35(2)
C15A H15A 0.9300
C16A H16A 0.9300
C17A C18A 1.321(16)
C17A C30A 1.524(17)
C18A C19A 1.464(17)
C18A H18A 0.9300
C19A C24A 1.388(19)
C19A C20A 1.451(19)
C20A C21A 1.39(2)
C20A H20A 0.9300
C21A C22A 1.41(2)
C21A H21A 0.9300
C22A C23A 1.32(2)
C22A H22A 0.9300
C23A C24A 1.433(19)
C23A H23A 0.9300
C24A C25A 1.443(19)
C25A C26A 1.36(2)
C25A C30A 1.422(17)
C26A C27A 1.28(2)
C26A H26A 0.9300
C27A C28A 1.44(2)
C27A H27A 0.9300
C28A C29A 1.37(2)
C28A H28A 0.85(16)
C29A C30A 1.361(17)
C29A H29A 0.9300
Cl1W C1W 1.63(3)
C1W Cl2W 1.64(3)
C1W H1WA 0.9700
C1W H1WB 0.9700
